data_2216645
loop_
_publ_author_name
'Lin Yuan'
'Xue-Fang Shi'

_publ_section_title
;
 <i>trans</i>-Bis[(<i>E</i>)-4-(4-methoxystyryl)pyridine]dinitratocopper(II)
;
_journal_coeditor_code LN2006
_journal_issue 12
_journal_name_full 'Acta Crystallographica Section E'
_journal_page_first m3119
_journal_page_last m3119
_journal_paper_doi 10.1107/S1600536807060473
_journal_volume 63
_journal_year 2007
_chemical_formula_iupac '[Cu (N O3)2 (C14 H13 N O)2]'
_chemical_formula_moiety 'C28 H26 Cu N4 O8'
_chemical_formula_sum 'C28 H26 Cu N4 O8'
_chemical_formula_weight 610.07
_chemical_name_systematic
;
trans-Bis[(E)-4-(4-methoxystyryl)pyridine]dinitratocopper(II)
;
_space_group_IT_number 14
_symmetry_cell_setting monoclinic
_symmetry_space_group_name_Hall '-P 2ybc'
_symmetry_space_group_name_H-M 'P 1 21/c 1'
_atom_sites_solution_hydrogens geom
_atom_sites_solution_primary direct
_atom_sites_solution_secondary difmap
_cell_angle_alpha 90.00
_cell_angle_beta 102.312(4)
_cell_angle_gamma 90.00
_cell_formula_units_Z 2
_cell_length_a 9.0605(19)
_cell_length_b 12.714(3)
_cell_length_c 12.450(3)
_cell_measurement_reflns_used 1408
_cell_measurement_temperature 293(2)
_cell_measurement_theta_max 21.34
_cell_measurement_theta_min 2.30
_cell_volume 1401.2(6)
_computing_cell_refinement 'SAINT (Bruker, 1997)'
_computing_data_collection 'SMART (Bruker, 1997)'
_computing_data_reduction 'SAINT (Bruker, 1997)'
_computing_molecular_graphics 'SHELXTL (Bruker 1997)'
_computing_publication_material 'SHELXTL (Bruker 1997)'
_computing_structure_refinement 'SHELXL97 (Sheldrick, 1997)'
_computing_structure_solution 'SHELXS97 (Sheldrick, 1997)'
_diffrn_ambient_temperature 293(2)
_diffrn_measured_fraction_theta_full 0.999
_diffrn_measured_fraction_theta_max 0.999
_diffrn_measurement_device_type 'Bruker SMART CCD area-detector'
_diffrn_measurement_method 'phi and omega scans'
_diffrn_radiation_monochromator graphite
_diffrn_radiation_source 'fine-focus sealed tube'
_diffrn_radiation_type MoK\a
_diffrn_radiation_wavelength 0.71073
_diffrn_reflns_av_R_equivalents 0.0605
_diffrn_reflns_av_sigmaI/netI 0.0773
_diffrn_reflns_limit_h_max 9
_diffrn_reflns_limit_h_min -10
_diffrn_reflns_limit_k_max 10
_diffrn_reflns_limit_k_min -15
_diffrn_reflns_limit_l_max 13
_diffrn_reflns_limit_l_min -14
_diffrn_reflns_number 6918
_diffrn_reflns_theta_full 25.02
_diffrn_reflns_theta_max 25.02
_diffrn_reflns_theta_min 2.30
_diffrn_standards_decay_% 0
_diffrn_standards_number 0
_exptl_absorpt_coefficient_mu 0.836
_exptl_absorpt_correction_T_max 0.9211
_exptl_absorpt_correction_T_min 0.8375
_exptl_absorpt_correction_type multi-scan
_exptl_absorpt_process_details '(SADABS; Sheldrick, 1996)'
_exptl_crystal_colour green
_exptl_crystal_density_diffrn 1.446
_exptl_crystal_density_method 'not measured'
_exptl_crystal_description black
_exptl_crystal_F_000 630
_exptl_crystal_size_max 0.22
_exptl_crystal_size_mid 0.14
_exptl_crystal_size_min 0.10
_refine_diff_density_max 0.393
_refine_diff_density_min -0.382
_refine_ls_extinction_method none
_refine_ls_goodness_of_fit_ref 1.035
_refine_ls_hydrogen_treatment constr
_refine_ls_matrix_type full
_refine_ls_number_parameters 188
_refine_ls_number_reflns 2469
_refine_ls_number_restraints 0
_refine_ls_restrained_S_all 1.035
_refine_ls_R_factor_all 0.1063
_refine_ls_R_factor_gt 0.0444
_refine_ls_shift/su_max 0.000
_refine_ls_shift/su_mean 0.000
_refine_ls_structure_factor_coef Fsqd
_refine_ls_weighting_details 'calc w=1/[\s^2^(Fo^2^)+(0.0469P)^2^+0.266P] where P=(Fo^2^+2Fc^2^)/3'
_refine_ls_weighting_scheme calc
_refine_ls_wR_factor_gt 0.0918
_refine_ls_wR_factor_ref 0.1178
_reflns_number_gt 1401
_reflns_number_total 2469
_reflns_threshold_expression 'I > 2\s(I)'
_cod_data_source_file ln2006.cif
_cod_data_source_block I
_cod_depositor_comments
;
The following automatic conversions were performed:
'_symmetry_cell_setting' value 'Monoclinic' changed to 'monoclinic'
according to '/home/saulius/struct/CIF-dictionaries/cif_core.dic'
dictionary named 'cif_core.dic' version 2.4.1 from
2010-06-29.

'_geom_bond_publ_flag' value 'Y' changed to 'y' according to
'/home/saulius/struct/CIF-dictionaries/cif_core.dic' dictionary named
'cif_core.dic' version 2.4.1 from 2010-06-29 (3
times).

'_geom_angle_publ_flag' value 'Y' changed to 'y' according to
'/home/saulius/struct/CIF-dictionaries/cif_core.dic' dictionary named
'cif_core.dic' version 2.4.1 from 2010-06-29 (3 times).

Automatic conversion script
Id: cif_fix_enum 1527 2010-12-29 10:47:43Z saulius 

The following automatic conversions were performed:

'_symmetry_cell_setting' value 'Monoclinic' changed to 'monoclinic'
according to /home/saulius/struct/CIF-dictionaries/cif_core.dic
dictionary named 'cif_core.dic' version 2.4.1 from
2010-06-29.

'_geom_bond_publ_flag' value 'Y' changed to 'y'
according to /home/saulius/struct/CIF-dictionaries/cif_core.dic
dictionary named 'cif_core.dic' version 2.4.1 from 2010-06-29 (3
times).

'_geom_angle_publ_flag' value 'Y' changed to 'y' according
to /home/saulius/struct/CIF-dictionaries/cif_core.dic dictionary
named 'cif_core.dic' version 2.4.1 from 2010-06-29 (3 times).

Automatic conversion script
Id: cif_fix_values 1715 2011-07-08 13:25:40Z adriana 
;
_cod_original_cell_volume 1401.3(5)
_cod_original_sg_symbol_H-M 'P 21/c'
_cod_database_code 2216645
_cod_database_fobs_code 2216645

loop_
_symmetry_equiv_pos_as_xyz
'x, y, z'
'-x, y+1/2, -z+1/2'
'-x, -y, -z'
'x, -y-1/2, z-1/2'

loop_
_atom_site_type_symbol
_atom_site_label
_atom_site_fract_x
_atom_site_fract_y
_atom_site_fract_z
_atom_site_U_iso_or_equiv
_atom_site_adp_type
_atom_site_calc_flag
_atom_site_refinement_flags
_atom_site_occupancy
Cu Cu1 0.5000 1.0000 0.5000 0.0403(2) Uani d S 1
O O1 1.3800(4) 0.7888(2) -0.1442(3) 0.0647(9) Uani d . 1
O O2 0.3170(3) 1.0079(2) 0.3732(2) 0.0483(7) Uani d . 1
O O3 0.3939(3) 1.1665(2) 0.4188(3) 0.0592(9) Uani d . 1
O O4 0.1994(4) 1.1421(2) 0.2859(3) 0.0694(10) Uani d . 1
N N1 0.6334(4) 0.9889(3) 0.3935(3) 0.0413(8) Uani d . 1
N N2 0.3010(4) 1.1078(3) 0.3579(3) 0.0462(9) Uani d . 1
C C1 0.7574(5) 1.0471(4) 0.4018(4) 0.0586(14) Uani d . 1
H H1 0.7763 1.0992 0.4554 0.070 Uiso calc R 1
C C2 0.8589(5) 1.0340(3) 0.3350(4) 0.0585(14) Uani d . 1
H H2 0.9436 1.0771 0.3440 0.070 Uiso calc R 1
C C3 0.8358(5) 0.9567(3) 0.2539(3) 0.0402(10) Uani d . 1
C C4 0.7036(5) 0.8984(3) 0.2442(3) 0.0453(11) Uani d . 1
H H4A 0.6805 0.8468 0.1903 0.054 Uiso calc R 1
C C5 0.6073(5) 0.9163(3) 0.3131(4) 0.0455(11) Uani d . 1
H H5 0.5195 0.8764 0.3039 0.055 Uiso calc R 1
C C6 0.9475(5) 0.9402(3) 0.1863(4) 0.0471(11) Uani d . 1
H H6 1.0307 0.9848 0.1998 0.057 Uiso calc R 1
C C7 0.9436(5) 0.8689(3) 0.1078(4) 0.0449(11) Uani d . 1
H H7 0.8576 0.8271 0.0908 0.054 Uiso calc R 1
C C8 1.0605(5) 0.8493(3) 0.0455(3) 0.0427(11) Uani d . 1
C C9 1.2057(5) 0.8901(4) 0.0755(4) 0.0566(13) Uani d . 1
H H9 1.2305 0.9308 0.1389 0.068 Uiso calc R 1
C C10 1.3148(5) 0.8729(4) 0.0149(4) 0.0575(13) Uani d . 1
H H10 1.4105 0.9021 0.0372 0.069 Uiso calc R 1
C C11 1.2804(5) 0.8117(3) -0.0788(4) 0.0457(11) Uani d . 1
C C12 1.1379(5) 0.7688(3) -0.1100(4) 0.0576(13) Uani d . 1
H H12 1.1141 0.7274 -0.1728 0.069 Uiso calc R 1
C C13 1.0300(5) 0.7871(3) -0.0481(4) 0.0509(12) Uani d . 1
H H13 0.9348 0.7570 -0.0700 0.061 Uiso calc R 1
C C14 1.5184(6) 0.8457(4) -0.1266(5) 0.0746(16) Uani d . 1
H H14A 1.4975 0.9198 -0.1313 0.112 Uiso calc R 1
H H14B 1.5733 0.8264 -0.1816 0.112 Uiso calc R 1
H H14C 1.5777 0.8294 -0.0550 0.112 Uiso calc R 1

loop_
_atom_site_aniso_label
_atom_site_aniso_U_11
_atom_site_aniso_U_22
_atom_site_aniso_U_33
_atom_site_aniso_U_12
_atom_site_aniso_U_13
_atom_site_aniso_U_23
Cu1 0.0381(4) 0.0492(4) 0.0373(4) 0.0021(4) 0.0162(3) 0.0008(4)
O1 0.065(2) 0.076(2) 0.064(2) 0.0086(18) 0.0382(19) -0.0114(17)
O2 0.0531(18) 0.0437(17) 0.0520(18) 0.0019(17) 0.0197(14) -0.0018(16)
O3 0.059(2) 0.058(2) 0.057(2) -0.0076(17) 0.0034(18) -0.0056(16)
O4 0.052(2) 0.073(2) 0.073(3) 0.0021(17) -0.0084(19) 0.0208(19)
N1 0.0384(19) 0.048(2) 0.041(2) 0.0017(18) 0.0155(15) -0.0013(19)
N2 0.038(2) 0.059(3) 0.044(2) 0.002(2) 0.0137(19) 0.002(2)
C1 0.060(3) 0.065(3) 0.059(3) -0.019(2) 0.030(3) -0.024(2)
C2 0.051(3) 0.063(3) 0.068(4) -0.023(2) 0.027(3) -0.018(2)
C3 0.041(3) 0.044(2) 0.039(3) 0.0035(19) 0.016(2) 0.0062(19)
C4 0.050(3) 0.042(3) 0.048(3) -0.002(2) 0.020(2) -0.006(2)
C5 0.039(3) 0.049(3) 0.052(3) -0.006(2) 0.020(2) 0.000(2)
C6 0.046(3) 0.053(3) 0.049(3) -0.003(2) 0.025(2) -0.001(2)
C7 0.041(3) 0.054(3) 0.042(3) -0.001(2) 0.015(2) 0.003(2)
C8 0.041(3) 0.050(3) 0.038(3) 0.009(2) 0.012(2) 0.001(2)
C9 0.050(3) 0.081(3) 0.041(3) 0.001(3) 0.013(2) -0.029(2)
C10 0.040(3) 0.078(3) 0.057(3) -0.004(2) 0.015(2) -0.016(3)
C11 0.049(3) 0.050(3) 0.043(3) 0.014(2) 0.021(2) 0.000(2)
C12 0.064(3) 0.066(3) 0.045(3) 0.003(3) 0.016(3) -0.018(2)
C13 0.048(3) 0.062(3) 0.045(3) -0.004(2) 0.012(2) -0.006(2)
C14 0.085(4) 0.068(3) 0.087(4) 0.011(3) 0.056(3) 0.012(3)

loop_
_atom_type_symbol
_atom_type_description
_atom_type_scat_dispersion_real
_atom_type_scat_dispersion_imag
_atom_type_scat_source
C C 0.0033 0.0016 'International Tables Vol C Tables 4.2.6.8 and 6.1.1.4'
H H 0.0000 0.0000 'International Tables Vol C Tables 4.2.6.8 and 6.1.1.4'
N N 0.0061 0.0033 'International Tables Vol C Tables 4.2.6.8 and 6.1.1.4'
O O 0.0106 0.0060 'International Tables Vol C Tables 4.2.6.8 and 6.1.1.4'
Cu Cu 0.3201 1.2651 'International Tables Vol C Tables 4.2.6.8 and 6.1.1.4'

loop_
_geom_angle_atom_site_label_1
_geom_angle_atom_site_label_2
_geom_angle_atom_site_label_3
_geom_angle_site_symmetry_1
_geom_angle
_geom_angle_publ_flag
N1 Cu1 N1 3_676 180 ?
N1 Cu1 O2 . 89.81(12) y
N1 Cu1 O3 . 91.55(11) y
O2 Cu1 O2 3_676 180 ?
O2 Cu1 O3 . 56.93(11) y
C11 O1 C14 . 118.1(4) ?
N2 O2 Cu1 . 102.1(2) ?
C1 N1 C5 . 116.7(3) ?
C1 N1 Cu1 . 122.3(3) ?
C5 N1 Cu1 . 120.8(3) ?
O4 N2 O3 . 122.4(4) ?
O4 N2 O2 . 120.3(4) ?
O3 N2 O2 . 117.3(4) ?
N1 C1 C2 . 123.3(4) ?
N1 C1 H1 . 118.3 ?
C2 C1 H1 . 118.3 ?
C1 C2 C3 . 120.4(4) ?
C1 C2 H2 . 119.8 ?
C3 C2 H2 . 119.8 ?
C4 C3 C2 . 115.7(4) ?
C4 C3 C6 . 124.2(4) ?
C2 C3 C6 . 120.2(4) ?
C5 C4 C3 . 120.6(4) ?
C5 C4 H4A . 119.7 ?
C3 C4 H4A . 119.7 ?
N1 C5 C4 . 123.2(4) ?
N1 C5 H5 . 118.4 ?
C4 C5 H5 . 118.4 ?
C7 C6 C3 . 127.5(4) ?
C7 C6 H6 . 116.3 ?
C3 C6 H6 . 116.3 ?
C6 C7 C8 . 126.8(4) ?
C6 C7 H7 . 116.6 ?
C8 C7 H7 . 116.6 ?
C13 C8 C9 . 116.5(4) ?
C13 C8 C7 . 120.4(4) ?
C9 C8 C7 . 123.0(4) ?
C10 C9 C8 . 122.7(4) ?
C10 C9 H9 . 118.7 ?
C8 C9 H9 . 118.7 ?
C11 C10 C9 . 119.5(4) ?
C11 C10 H10 . 120.3 ?
C9 C10 H10 . 120.3 ?
O1 C11 C12 . 116.4(4) ?
O1 C11 C10 . 124.3(4) ?
C12 C11 C10 . 119.3(4) ?
C11 C12 C13 . 120.4(4) ?
C11 C12 H12 . 119.8 ?
C13 C12 H12 . 119.8 ?
C8 C13 C12 . 121.6(4) ?
C8 C13 H13 . 119.2 ?
C12 C13 H13 . 119.2 ?
O1 C14 H14A . 109.5 ?
O1 C14 H14B . 109.5 ?
H14A C14 H14B . 109.5 ?
O1 C14 H14C . 109.5 ?
H14A C14 H14C . 109.5 ?
H14B C14 H14C . 109.5 ?

loop_
_geom_bond_atom_site_label_1
_geom_bond_atom_site_label_2
_geom_bond_distance
_geom_bond_publ_flag
Cu1 N1 1.980(3) y
Cu1 O2 2.034(3) y
Cu1 O3 2.452(3) y
O1 C11 1.369(5) ?
O1 C14 1.424(5) ?
O2 N2 1.288(4) ?
O3 N2 1.252(4) ?
O4 N2 1.221(4) ?
N1 C1 1.330(5) ?
N1 C5 1.345(5) ?
C1 C2 1.376(6) ?
C1 H1 0.9300 ?
C2 C3 1.392(6) ?
C2 H2 0.9300 ?
C3 C4 1.392(5) ?
C3 C6 1.463(5) ?
C4 C5 1.367(5) ?
C4 H4A 0.9300 ?
C5 H5 0.9300 ?
C6 C7 1.328(5) ?
C6 H6 0.9300 ?
C7 C8 1.462(5) ?
C7 H7 0.9300 ?
C8 C13 1.386(6) ?
C8 C9 1.389(6) ?
C9 C10 1.382(6) ?
C9 H9 0.9300 ?
C10 C11 1.381(6) ?
C10 H10 0.9300 ?
C11 C12 1.379(6) ?
C12 C13 1.387(6) ?
C12 H12 0.9300 ?
C13 H13 0.9300 ?
C14 H14A 0.9600 ?
C14 H14B 0.9600 ?
C14 H14C 0.9600 ?

loop_
_geom_torsion_atom_site_label_1
_geom_torsion_atom_site_label_2
_geom_torsion_atom_site_label_3
_geom_torsion_atom_site_label_4
_geom_torsion_site_symmetry_1
_geom_torsion
N1 Cu1 O2 N2 . -92.2(2)
O2 Cu1 N1 C1 3_676 -47.6(4)
O2 Cu1 N1 C1 . 132.4(4)
O2 Cu1 N1 C5 3_676 127.9(3)
O2 Cu1 N1 C5 . -52.1(3)
Cu1 O2 N2 O4 . 179.9(3)
Cu1 O2 N2 O3 . 0.4(4)
C5 N1 C1 C2 . -1.8(7)
Cu1 N1 C1 C2 . 173.8(4)
N1 C1 C2 C3 . -0.3(8)
C1 C2 C3 C4 . 2.0(7)
C1 C2 C3 C6 . -177.4(4)
C2 C3 C4 C5 . -1.6(6)
C6 C3 C4 C5 . 177.7(4)
C1 N1 C5 C4 . 2.3(6)
Cu1 N1 C5 C4 . -173.5(3)
C3 C4 C5 N1 . -0.5(7)
C4 C3 C6 C7 . -0.8(7)
C2 C3 C6 C7 . 178.5(4)
C3 C6 C7 C8 . -176.1(4)
C6 C7 C8 C13 . -167.3(4)
C6 C7 C8 C9 . 13.0(7)
C13 C8 C9 C10 . 1.5(7)
C7 C8 C9 C10 . -178.8(4)
C8 C9 C10 C11 . -0.7(7)
C14 O1 C11 C12 . 169.2(4)
C14 O1 C11 C10 . -11.6(6)
C9 C10 C11 O1 . -179.4(4)
C9 C10 C11 C12 . -0.2(7)
O1 C11 C12 C13 . 179.5(4)
C10 C11 C12 C13 . 0.3(7)
C9 C8 C13 C12 . -1.5(7)
C7 C8 C13 C12 . 178.8(4)
C11 C12 C13 C8 . 0.6(7)
